data_2312866
loop_
_publ_author_name
'Tejchman, Waldemar'
'Zborowski, Krzysztof'
'Nitek, Wojciech'
'&#x17b;es&#x142;awska, Ewa'

_publ_section_title
;
 Structural insights into 3-[5-(chlorobenzylidene)rhodanine]propionic acid
 isomers with antibacterial activity.
;
_journal_coeditor_code JX3094
_journal_issue 7
_journal_name_full 'Acta crystallographica. Section C, Structural chemistry'
_journal_paper_doi 10.1107/S2053229625005169
_journal_volume 81
_journal_year 2025
_chemical_formula_iupac 'C13 H10 Cl N O3 S2'
_chemical_formula_moiety 'C13 H10 Cl N O3 S2'
_chemical_formula_sum 'C13 H10 Cl N O3 S2'
_chemical_formula_weight 327.79
_chemical_name_common
;
3-[5-(2-Chlorobenzylidene)-4-oxo-2-thioxothiazolidyn-3-yl]propanoic acid
3-[5-(3-Chlorobenzylidene)-4-oxo-2-thioxothiazolidyn-3-yl]propanoic acid
3-[5-(4-Chlorobenzylidene)-4-oxo-2-thioxothiazolidyn-3-yl]propanoic acid
;
_chemical_name_systematic
;
3-[5-(2-Chlorobenzylidene)-4-oxo-2-sulfanylidene-1,3-thiazolidin-3-yl]propanoic
acid
;
_space_group_IT_number 14
_space_group_name_Hall '-P 2ybc'
_space_group_name_H-M_alt 'P 1 21/c 1'
_symmetry_cell_setting monoclinic
_symmetry_space_group_name_Hall '-P 2ybc'
_symmetry_space_group_name_H-M 'P 1 21/c 1'
_atom_sites_solution_hydrogens mixed
_atom_sites_solution_primary direct
_audit_creation_method 'WinGX routine CIF_UPDATE'
_cell_angle_alpha 90
_cell_angle_beta 97.3670(10)
_cell_angle_gamma 90
_cell_formula_units_Z 4
_cell_length_a 19.4293(3)
_cell_length_b 7.57170(10)
_cell_length_c 9.24000(10)
_cell_measurement_reflns_used 7435
_cell_measurement_temperature 130(2)
_cell_measurement_theta_max 28.327
_cell_measurement_theta_min 3.178
_cell_volume 1348.10(3)
_computing_cell_refinement
;
CrysAlis PRO (Rigaku OD, 2020)
;
_computing_data_collection
;
CrysAlis PRO (Rigaku OD, 2020)
;
_computing_data_reduction
;
CrysAlis PRO (Rigaku OD, 2020)
;
_computing_molecular_graphics
;
Mercury (Macrae <i>et al.</i>,  2020)
;
_computing_publication_material
;
publCIF (Westrip, 2010)
;
_computing_structure_refinement
;
SHELXL2019 (Sheldrick, 2015<i>b</i>)
;
_computing_structure_solution
;
SIR2014 (Burla <i>et al.</i>,  2015)
;
_diffrn_ambient_temperature 130(2)
_diffrn_detector 'CCD plate'
_diffrn_detector_area_resol_mean 10.3756
_diffrn_measured_fraction_theta_full 0.999
_diffrn_measured_fraction_theta_max 0.942
_diffrn_measurement_device 'four-circle diffractometer'
_diffrn_measurement_device_type 'Rigaku OD SuperNova Dual source diffractometer with an Atlas detector'
_diffrn_measurement_method '\w scans'
_diffrn_radiation_monochromator mirror
_diffrn_radiation_probe x-ray
_diffrn_radiation_type MoK\a
_diffrn_radiation_wavelength 0.71073
_diffrn_reflns_av_R_equivalents 0.0362
_diffrn_reflns_av_unetI/netI 0.0476
_diffrn_reflns_limit_h_max 25
_diffrn_reflns_limit_h_min -24
_diffrn_reflns_limit_k_max 10
_diffrn_reflns_limit_k_min -9
_diffrn_reflns_limit_l_max 12
_diffrn_reflns_limit_l_min -12
_diffrn_reflns_number 17617
_diffrn_reflns_theta_full 25.242
_diffrn_reflns_theta_max 28.648
_diffrn_reflns_theta_min 2.89
_diffrn_source 'micro-focus sealed X-ray tube'
_exptl_absorpt_coefficient_mu 0.598
_exptl_absorpt_correction_T_max 1
_exptl_absorpt_correction_T_min 0.355
_exptl_absorpt_correction_type gaussian
_exptl_absorpt_process_details
;
(CrysAlis PRO; Rigaku OD, 2020)
;
_exptl_crystal_colour 'clear orange'
_exptl_crystal_density_diffrn 1.615
_exptl_crystal_description block
_exptl_crystal_F_000 672
_exptl_crystal_size_max 0.442
_exptl_crystal_size_mid 0.306
_exptl_crystal_size_min 0.127
_refine_diff_density_max 0.348
_refine_diff_density_min -0.299
_refine_ls_extinction_method none
_refine_ls_goodness_of_fit_ref 1.071
_refine_ls_hydrogen_treatment mixed
_refine_ls_matrix_type full
_refine_ls_number_parameters 185
_refine_ls_number_reflns 3269
_refine_ls_number_restraints 0
_refine_ls_restrained_S_all 1.071
_refine_ls_R_factor_all 0.0427
_refine_ls_R_factor_gt 0.0319
_refine_ls_shift/su_max 0.001
_refine_ls_shift/su_mean 0
_refine_ls_structure_factor_coef Fsqd
_refine_ls_weighting_details 'w=1/[\s^2^(Fo^2^)+(0.0272P)^2^+0.8488P] where P=(Fo^2^+2Fc^2^)/3'
_refine_ls_weighting_scheme calc
_refine_ls_wR_factor_gt 0.0689
_refine_ls_wR_factor_ref 0.0754
_reflns_number_gt 2776
_reflns_number_total 3269
_reflns_threshold_expression 'I > 2\s(I)'
_cod_data_source_file jx3094sup1.cif
_cod_data_source_block 1
_cod_original_sg_symbol_H-M 'P 21/c'
_cod_database_code 2312866
_shelx_estimated_absorpt_t_min 0.778
_shelx_estimated_absorpt_t_max 0.928

loop_
_symmetry_equiv_pos_as_xyz
'x, y, z'
'-x, y+1/2, -z+1/2'
'-x, -y, -z'
'x, -y-1/2, z-1/2'

loop_
_atom_site_type_symbol
_atom_site_label
_atom_site_fract_x
_atom_site_fract_y
_atom_site_fract_z
_atom_site_U_iso_or_equiv
_atom_site_adp_type
_atom_site_calc_flag
_atom_site_occupancy
_atom_site_disorder_assembly
_atom_site_disorder_group
Cl Cl1 0.43879(2) 0.35266(6) 0.56634(5) 0.02976(12) Uani d 1 . .
S S1 0.22704(2) 0.10726(5) 0.10859(4) 0.01826(10) Uani d 1 . .
S S2 0.11441(2) 0.19913(6) -0.12769(4) 0.02117(11) Uani d 1 . .
O O1 0.25779(6) 0.58970(16) 0.22379(14) 0.0250(3) Uani d 1 . .
O O2 0.05529(6) 0.92051(16) 0.13489(13) 0.0230(3) Uani d 1 . .
O O3 0.01901(7) 0.78915(17) -0.07855(13) 0.0239(3) Uani d 1 . .
N N3 0.18856(7) 0.42907(18) 0.05157(15) 0.0167(3) Uani d 1 . .
C C2 0.17333(8) 0.2600(2) 0.00493(17) 0.0168(3) Uani d 1 . .
C C4 0.24079(8) 0.4482(2) 0.16951(18) 0.0183(3) Uani d 1 . .
C C5 0.27019(8) 0.2729(2) 0.21674(17) 0.0169(3) Uani d 1 . .
C C6 0.32078(8) 0.2645(2) 0.33032(17) 0.0171(3) Uani d 1 . .
H H6 0.337958 0.376174 0.365289 0.02 Uiso calc 1 . .
C C7 0.35384(8) 0.1140(2) 0.40909(18) 0.0172(3) Uani d 1 . .
C C8 0.40683(9) 0.1408(2) 0.52532(19) 0.0201(4) Uani d 1 . .
C C9 0.43565(9) 0.0038(2) 0.6120(2) 0.0256(4) Uani d 1 . .
H H9 0.471238 0.026827 0.690255 0.031 Uiso calc 1 . .
C C10 0.41223(10) -0.1669(3) 0.5840(2) 0.0281(4) Uani d 1 . .
H H10 0.431178 -0.261453 0.643884 0.034 Uiso calc 1 . .
C C11 0.36099(10) -0.1997(2) 0.4680(2) 0.0267(4) Uani d 1 . .
H H11 0.345401 -0.317057 0.447725 0.032 Uiso calc 1 . .
C C12 0.33255(9) -0.0619(2) 0.38196(19) 0.0226(4) Uani d 1 . .
H H12 0.297778 -0.086584 0.302554 0.027 Uiso calc 1 . .
C C13 0.14827(9) 0.5845(2) -0.00506(18) 0.0187(3) Uani d 1 . .
H H13A 0.125247 0.560159 -0.104951 0.022 Uiso calc 1 . .
H H13B 0.179624 0.686841 -0.009576 0.022 Uiso calc 1 . .
C C14 0.09375(9) 0.6270(2) 0.09519(19) 0.0218(4) Uani d 1 . .
H H14A 0.060752 0.527125 0.093382 0.026 Uiso calc 1 . .
H H14B 0.116946 0.639781 0.196474 0.026 Uiso calc 1 . .
C C15 0.05415(8) 0.7933(2) 0.05153(18) 0.0186(3) Uani d 1 . .
H H3 -0.0026(14) 0.890(4) -0.097(3) 0.055(8) Uiso d 1 . .

loop_
_atom_site_aniso_label
_atom_site_aniso_U_11
_atom_site_aniso_U_22
_atom_site_aniso_U_33
_atom_site_aniso_U_12
_atom_site_aniso_U_13
_atom_site_aniso_U_23
Cl1 0.0280(2) 0.0200(2) 0.0368(3) -0.00382(17) -0.01305(19) -0.00113(19)
S1 0.0205(2) 0.0143(2) 0.0188(2) 0.00193(15) -0.00235(15) -0.00163(16)
S2 0.0206(2) 0.0234(2) 0.0181(2) -0.00099(16) -0.00268(16) -0.00320(17)
O1 0.0271(7) 0.0164(6) 0.0285(7) -0.0001(5) -0.0081(5) -0.0013(5)
O2 0.0278(7) 0.0179(6) 0.0220(6) 0.0030(5) -0.0019(5) -0.0006(5)
O3 0.0295(7) 0.0205(6) 0.0203(6) 0.0085(5) -0.0023(5) 0.0003(5)
N3 0.0170(7) 0.0148(7) 0.0174(7) 0.0027(5) -0.0020(5) -0.0003(6)
C2 0.0162(8) 0.0181(8) 0.0166(8) 0.0017(6) 0.0040(6) 0.0001(6)
C4 0.0162(8) 0.0176(8) 0.0202(8) 0.0000(6) -0.0009(6) 0.0011(7)
C5 0.0166(8) 0.0152(8) 0.0187(8) 0.0002(6) 0.0020(6) -0.0001(7)
C6 0.0172(8) 0.0146(8) 0.0192(8) -0.0006(6) 0.0013(6) -0.0015(7)
C7 0.0159(8) 0.0178(8) 0.0176(8) 0.0021(6) 0.0009(6) -0.0003(7)
C8 0.0187(8) 0.0163(8) 0.0242(9) 0.0005(6) -0.0015(7) -0.0016(7)
C9 0.0241(9) 0.0249(9) 0.0251(9) 0.0037(7) -0.0074(7) 0.0008(8)
C10 0.0323(10) 0.0208(9) 0.0286(10) 0.0073(8) -0.0053(8) 0.0045(8)
C11 0.0332(10) 0.0155(8) 0.0296(10) 0.0025(7) -0.0036(8) 0.0004(7)
C12 0.0238(9) 0.0184(8) 0.0236(9) 0.0011(7) -0.0051(7) -0.0033(7)
C13 0.0202(8) 0.0156(8) 0.0197(8) 0.0038(6) -0.0001(6) 0.0039(7)
C14 0.0251(9) 0.0186(8) 0.0216(9) 0.0055(7) 0.0029(7) 0.0044(7)
C15 0.0175(8) 0.0196(8) 0.0188(8) 0.0021(6) 0.0029(6) 0.0028(7)

loop_
_atom_type_symbol
_atom_type_description
_atom_type_scat_dispersion_real
_atom_type_scat_dispersion_imag
_atom_type_scat_source
C C 0.0033 0.0016 'International Tables Vol C Tables 4.2.6.8 and 6.1.1.4'
H H 0 0 'International Tables Vol C Tables 4.2.6.8 and 6.1.1.4'
N N 0.0061 0.0033 'International Tables Vol C Tables 4.2.6.8 and 6.1.1.4'
O O 0.0106 0.006 'International Tables Vol C Tables 4.2.6.8 and 6.1.1.4'
S S 0.1246 0.1234 'International Tables Vol C Tables 4.2.6.8 and 6.1.1.4'
Cl Cl 0.1484 0.1585 'International Tables Vol C Tables 4.2.6.8 and 6.1.1.4'

loop_
_exptl_crystal_face_index_h
_exptl_crystal_face_index_k
_exptl_crystal_face_index_l
_exptl_crystal_face_perp_dist
-4 11 1 0.1412
-4 -11 1 0.1404
27 -1 0 0.0676
-27 1 0 0.0676
-1 -1 13 0.1681
1 1 -13 0.2415
19 -2 -10 0.1655

loop_
_geom_angle_atom_site_label_1
_geom_angle_atom_site_label_2
_geom_angle_atom_site_label_3
_geom_angle_site_symmetry_1
_geom_angle_site_symmetry_3
_geom_angle
_geom_angle_publ_flag
C5 S1 C2 . . 92.69(8) ?
C15 O3 H3 . . 109.8(17) ?
C2 N3 C4 . . 116.60(13) ?
C2 N3 C13 . . 123.46(13) ?
C4 N3 C13 . . 119.60(13) ?
N3 C2 S2 . . 127.02(12) ?
N3 C2 S1 . . 110.74(11) ?
S2 C2 S1 . . 122.23(10) ?
O1 C4 N3 . . 123.16(15) ?
O1 C4 C5 . . 126.41(15) ?
N3 C4 C5 . . 110.42(14) ?
C6 C5 C4 . . 119.07(15) ?
C6 C5 S1 . . 131.38(13) ?
C4 C5 S1 . . 109.52(11) ?
C5 C6 C7 . . 131.18(15) ?
C5 C6 H6 . . 114.4 ?
C7 C6 H6 . . 114.4 ?
C8 C7 C12 . . 116.31(15) ?
C8 C7 C6 . . 120.13(15) ?
C12 C7 C6 . . 123.42(15) ?
C9 C8 C7 . . 122.48(16) ?
C9 C8 Cl1 . . 117.19(13) ?
C7 C8 Cl1 . . 120.33(13) ?
C10 C9 C8 . . 119.49(16) ?
C10 C9 H9 . . 120.3 ?
C8 C9 H9 . . 120.3 ?
C9 C10 C11 . . 119.85(17) ?
C9 C10 H10 . . 120.1 ?
C11 C10 H10 . . 120.1 ?
C12 C11 C10 . . 120.20(17) ?
C12 C11 H11 . . 119.9 ?
C10 C11 H11 . . 119.9 ?
C11 C12 C7 . . 121.63(16) ?
C11 C12 H12 . . 119.2 ?
C7 C12 H12 . . 119.2 ?
N3 C13 C14 . . 109.34(13) ?
N3 C13 H13A . . 109.8 ?
C14 C13 H13A . . 109.8 ?
N3 C13 H13B . . 109.8 ?
C14 C13 H13B . . 109.8 ?
H13A C13 H13B . . 108.3 ?
C15 C14 C13 . . 112.60(14) ?
C15 C14 H14A . . 109.1 ?
C13 C14 H14A . . 109.1 ?
C15 C14 H14B . . 109.1 ?
C13 C14 H14B . . 109.1 ?
H14A C14 H14B . . 107.8 ?
O2 C15 O3 . . 124.06(15) ?
O2 C15 C14 . . 121.30(15) ?
O3 C15 C14 . . 114.63(15) ?

loop_
_geom_bond_atom_site_label_1
_geom_bond_atom_site_label_2
_geom_bond_site_symmetry_2
_geom_bond_distance
_geom_bond_publ_flag
Cl1 C8 . 1.7443(17) ?
S1 C5 . 1.7494(16) ?
S1 C2 . 1.7574(17) ?
S2 C2 . 1.6325(16) ?
O1 C4 . 1.211(2) ?
O2 C15 . 1.232(2) ?
O3 C15 . 1.304(2) ?
O3 H3 . 0.88(3) ?
N3 C2 . 1.371(2) ?
N3 C4 . 1.398(2) ?
N3 C13 . 1.472(2) ?
C4 C5 . 1.488(2) ?
C5 C6 . 1.344(2) ?
C6 C7 . 1.457(2) ?
C6 H6 . 0.95 ?
C7 C8 . 1.404(2) ?
C7 C12 . 1.407(2) ?
C8 C9 . 1.384(2) ?
C9 C10 . 1.384(3) ?
C9 H9 . 0.95 ?
C10 C11 . 1.388(3) ?
C10 H10 . 0.95 ?
C11 C12 . 1.383(2) ?
C11 H11 . 0.95 ?
C12 H12 . 0.95 ?
C13 C14 . 1.528(2) ?
C13 H13A . 0.99 ?
C13 H13B . 0.99 ?
C14 C15 . 1.504(2) ?
C14 H14A . 0.99 ?
C14 H14B . 0.99 ?

loop_
_geom_hbond_atom_site_label_D
_geom_hbond_atom_site_label_H
_geom_hbond_atom_site_label_A
_geom_hbond_site_symmetry_A
_geom_hbond_distance_DH
_geom_hbond_distance_HA
_geom_hbond_distance_DA
_geom_hbond_angle_DHA
_geom_hbond_publ_flag
C13 H13A O2 4_575 0.99 2.61 3.577(2) 165.5 yes
C6 H6 Cl1 . 0.95 2.53 3.0292(16) 113.1 yes
C9 H9 Cl1 2_646 0.95 2.97 3.7726(18) 142.5 yes
O3 H3 O2 3_575 0.88(3) 1.77(3) 2.6448(17) 173(3) yes

loop_
_geom_torsion_atom_site_label_1
_geom_torsion_atom_site_label_2
_geom_torsion_atom_site_label_3
_geom_torsion_atom_site_label_4
_geom_torsion_site_symmetry_1
_geom_torsion_site_symmetry_2
_geom_torsion_site_symmetry_3
_geom_torsion_site_symmetry_4
_geom_torsion
_geom_torsion_publ_flag
C4 N3 C2 S2 . . . . 179.01(13) ?
C13 N3 C2 S2 . . . . 5.8(2) ?
C4 N3 C2 S1 . . . . -1.09(18) ?
C13 N3 C2 S1 . . . . -174.32(12) ?
C5 S1 C2 N3 . . . . 0.32(12) ?
C5 S1 C2 S2 . . . . -179.77(11) ?
C2 N3 C4 O1 . . . . -177.81(16) ?
C13 N3 C4 O1 . . . . -4.3(2) ?
C2 N3 C4 C5 . . . . 1.4(2) ?
C13 N3 C4 C5 . . . . 174.93(13) ?
O1 C4 C5 C6 . . . . -0.1(3) ?
N3 C4 C5 C6 . . . . -179.30(14) ?
O1 C4 C5 S1 . . . . 178.12(15) ?
N3 C4 C5 S1 . . . . -1.09(17) ?
C2 S1 C5 C6 . . . . 178.36(17) ?
C2 S1 C5 C4 . . . . 0.44(12) ?
C4 C5 C6 C7 . . . . 172.85(16) ?
S1 C5 C6 C7 . . . . -4.9(3) ?
C5 C6 C7 C8 . . . . 179.49(17) ?
C5 C6 C7 C12 . . . . -4.9(3) ?
C12 C7 C8 C9 . . . . -1.8(3) ?
C6 C7 C8 C9 . . . . 174.07(16) ?
C12 C7 C8 Cl1 . . . . 178.51(13) ?
C6 C7 C8 Cl1 . . . . -5.6(2) ?
C7 C8 C9 C10 . . . . 0.4(3) ?
Cl1 C8 C9 C10 . . . . -179.88(15) ?
C8 C9 C10 C11 . . . . 1.0(3) ?
C9 C10 C11 C12 . . . . -1.0(3) ?
C10 C11 C12 C7 . . . . -0.5(3) ?
C8 C7 C12 C11 . . . . 1.8(3) ?
C6 C7 C12 C11 . . . . -173.91(16) ?
C2 N3 C13 C14 . . . . 94.82(18) ?
C4 N3 C13 C14 . . . . -78.21(18) ?
N3 C13 C14 C15 . . . . 175.34(14) ?
C13 C14 C15 O2 . . . . -119.26(18) ?
C13 C14 C15 O3 . . . . 61.4(2) ?

_cod_database_fobs_code 2312866
